data_1564338
loop_
_publ_author_name
'Chen, Qiu-Cheng'
'Fridman, Natalia'
'Tumanskii, Boris L.'
'Gross, Zeev'

_publ_section_title
;
 Chromophore-Supported Structural and Functional Model of Dinuclear Copper
 Enzymes, for Facilitating Mechanism of Action Studies
;
_journal_name_full 'Chemical Science'
_journal_paper_doi 10.1039/D1SC02593G
_journal_year 2021
_chemical_formula_moiety 'C54 H21 F20 N5 Pd2, C7 H16'
_chemical_formula_sum 'C61 H37 F20 N5 Pd2'
_chemical_formula_weight 1432.75
_chemical_name_common 'Gross222b (Chosen)'
_space_group_crystal_system monoclinic
_space_group_IT_number 15
_space_group_name_Hall '-C 2yc'
_space_group_name_H-M_alt 'C 1 2/c 1'
_atom_sites_solution_hydrogens mixed
_audit_block_doi 10.5517/ccdc.csd.cc24wl6v
_audit_creation_method SHELXL-2018/3
_audit_update_record
;
2020-03-25 deposited with the CCDC.	2021-08-09 downloaded from the CCDC.
;
_cell_angle_alpha 90
_cell_angle_beta 99.406(4)
_cell_angle_gamma 90
_cell_formula_units_Z 4
_cell_length_a 17.504(3)
_cell_length_b 21.031(3)
_cell_length_c 16.726(3)
_cell_measurement_reflns_used 5355
_cell_measurement_temperature 200(2)
_cell_measurement_theta_max 25.108
_cell_measurement_theta_min 1.526
_cell_volume 6074.5(17)
_computing_cell_refinement 'APEX2 v2010.7-0 (Bruker AXS)'
_computing_data_collection 'Bruker Instrument Service v2010.7.0.0'
_computing_data_reduction 'SAINT V7.68A (Bruker AXS, 2009)'
_computing_molecular_graphics 'Olex2 (Dolomanov et al., 2009)'
_computing_publication_material 'Olex2 (Dolomanov et al., 2009)'
_computing_structure_refinement 'SHELXL-2018/3 (Sheldrick, 2018)'
_computing_structure_solution 'SHELXT 2014/4 (Sheldrick, 2014)'
_diffrn_ambient_temperature 200(2)
_diffrn_detector_area_resol_mean 95
_diffrn_measured_fraction_theta_full 0.988
_diffrn_measured_fraction_theta_max 0.988
_diffrn_measurement_device_type 'APEX2 (Bruker AXS)'
_diffrn_measurement_method '\f and \w scans'
_diffrn_radiation_type MoK\a
_diffrn_radiation_wavelength 0.71073
_diffrn_reflns_av_R_equivalents 0.0785
_diffrn_reflns_av_unetI/netI 0.0725
_diffrn_reflns_Laue_measured_fraction_full 0.988
_diffrn_reflns_Laue_measured_fraction_max 0.988
_diffrn_reflns_limit_h_max 20
_diffrn_reflns_limit_h_min -20
_diffrn_reflns_limit_k_max 25
_diffrn_reflns_limit_k_min -24
_diffrn_reflns_limit_l_max 18
_diffrn_reflns_limit_l_min -19
_diffrn_reflns_number 23168
_diffrn_reflns_point_group_measured_fraction_full 0.988
_diffrn_reflns_point_group_measured_fraction_max 0.988
_diffrn_reflns_theta_full 25.108
_diffrn_reflns_theta_max 25.108
_diffrn_reflns_theta_min 1.526
_exptl_absorpt_coefficient_mu 0.696
_exptl_absorpt_correction_T_max 0.7452
_exptl_absorpt_correction_T_min 0.6779
_exptl_absorpt_correction_type multi-scan
_exptl_absorpt_process_details 'SADABS V2008/1 (Bruker AXS)'
_exptl_crystal_colour green-blue
_exptl_crystal_density_diffrn 1.567
_exptl_crystal_description plate
_exptl_crystal_F_000 2840
_exptl_crystal_size_max 0.180
_exptl_crystal_size_mid 0.120
_exptl_crystal_size_min 0.090
_refine_diff_density_max 1.526
_refine_diff_density_min -0.571
_refine_diff_density_rms 0.109
_refine_ls_extinction_method none
_refine_ls_goodness_of_fit_ref 1.012
_refine_ls_hydrogen_treatment mixed
_refine_ls_matrix_type full
_refine_ls_number_parameters 393
_refine_ls_number_reflns 5355
_refine_ls_number_restraints 131
_refine_ls_restrained_S_all 1.003
_refine_ls_R_factor_all 0.0923
_refine_ls_R_factor_gt 0.0546
_refine_ls_shift/su_max 0.001
_refine_ls_shift/su_mean 0.000
_refine_ls_structure_factor_coef Fsqd
_refine_ls_weighting_details 'w=1/[\s^2^(Fo^2^)+(0.0853P)^2^] where P=(Fo^2^+2Fc^2^)/3'
_refine_ls_weighting_scheme calc
_refine_ls_wR_factor_gt 0.1318
_refine_ls_wR_factor_ref 0.1511
_reflns_Friedel_coverage 0.000
_reflns_number_gt 4626
_reflns_number_total 5355
_reflns_threshold_expression 'I > 2\s(I)'
_cod_data_source_file d1sc02593g2.cif
_cod_data_source_block Gross222b
_cod_original_cell_volume 6074.5(16)
_cod_original_sg_symbol_H-M 'C 2/c'
_cod_database_code 1564338
_shelx_shelxl_version_number 2018/3
_shelx_space_group_comment
;
The symmetry employed for this shelxl refinement is uniquely defined
by the following loop, which should always be used as a source of
symmetry information in preference to the above space-group names.
They are only intended as comments.
;
_shelx_estimated_absorpt_t_min 0.885
_shelx_estimated_absorpt_t_max 0.940

loop_
_space_group_symop_operation_xyz
'x, y, z'
'-x, y, -z+1/2'
'x+1/2, y+1/2, z'
'-x+1/2, y+1/2, -z+1/2'
'-x, -y, -z'
'x, -y, z-1/2'
'-x+1/2, -y+1/2, -z'
'x+1/2, -y+1/2, z-1/2'

loop_
_atom_site_label
_atom_site_type_symbol
_atom_site_fract_x
_atom_site_fract_y
_atom_site_fract_z
_atom_site_U_iso_or_equiv
_atom_site_adp_type
_atom_site_occupancy
_atom_site_site_symmetry_order
_atom_site_calc_flag
_atom_site_refinement_flags_posn
_atom_site_refinement_flags_adp
_atom_site_refinement_flags_occupancy
_atom_site_disorder_assembly
_atom_site_disorder_group
Pd1 Pd 0.49721(2) 0.46749(2) 0.34865(2) 0.03100(17) Uani 1 1 d . U . . .
F1 F 0.4878(2) 0.66778(17) 0.5028(2) 0.0554(9) Uani 1 1 d . U . . .
F2 F 0.4458(3) 0.7682(2) 0.5857(3) 0.0831(14) Uani 1 1 d . U . . .
F3 F 0.3233(3) 0.8390(2) 0.5242(3) 0.1003(17) Uani 1 1 d . U . . .
F4 F 0.2403(3) 0.8101(2) 0.3783(4) 0.116(2) Uani 1 1 d . U . . .
F5 F 0.2816(3) 0.7102(2) 0.2931(3) 0.0890(15) Uani 1 1 d . U . . .
F6 F 0.1721(3) 0.4048(2) 0.2684(3) 0.0946(15) Uani 1 1 d . U . . .
F7 F 0.0483(3) 0.3543(3) 0.3211(5) 0.150(3) Uani 1 1 d . U . . .
F8 F 0.0587(9) 0.2990(6) 0.4547(16) 0.102(2) Uani 0.58(3) 1 d . U P A 1
F8A F 0.0744(12) 0.3017(9) 0.495(2) 0.102(2) Uani 0.42(3) 1 d . U P A 2
F9 F 0.2074(4) 0.2965(3) 0.5672(3) 0.133(2) Uani 1 1 d . U . . .
F10 F 0.3292(3) 0.3462(2) 0.5125(2) 0.0779(13) Uani 1 1 d . U . . .
N1 N 0.3889(3) 0.5102(2) 0.3482(3) 0.0302(10) Uani 1 1 d . U . . .
N2 N 0.4391(3) 0.3850(2) 0.3024(3) 0.0334(10) Uani 1 1 d . U . . .
N3 N 0.500000 0.6080(3) 0.250000 0.0314(15) Uani 1 2 d S TU P . .
H3 H 0.500001 0.566150 0.250001 0.038 Uiso 1 2 calc R U P . .
C1 C 0.4095(3) 0.6292(2) 0.3502(3) 0.0334(12) Uani 1 1 d . U . . .
C2 C 0.3724(3) 0.5723(3) 0.3671(3) 0.0326(12) Uani 1 1 d . U . . .
C3 C 0.3050(3) 0.5724(3) 0.4047(4) 0.0408(14) Uani 1 1 d . U . . .
H3A H 0.282883 0.608575 0.425984 0.049 Uiso 1 1 calc R U . . .
C4 C 0.2780(3) 0.5126(3) 0.4049(4) 0.0408(14) Uani 1 1 d . U . . .
H4 H 0.232678 0.499026 0.424473 0.049 Uiso 1 1 calc R U . . .
C5 C 0.3307(3) 0.4732(3) 0.3700(3) 0.0340(12) Uani 1 1 d . U . . .
C6 C 0.3229(3) 0.4072(3) 0.3621(3) 0.0350(13) Uani 1 1 d . U . . .
C7 C 0.3713(3) 0.3668(3) 0.3277(3) 0.0366(13) Uani 1 1 d . U . . .
C8 C 0.3598(4) 0.3001(3) 0.3120(3) 0.0418(14) Uani 1 1 d . U . . .
H8 H 0.317904 0.275224 0.324353 0.050 Uiso 1 1 calc R U . . .
C9 C 0.4188(4) 0.2788(3) 0.2766(4) 0.0478(16) Uani 1 1 d . U . . .
H9 H 0.426891 0.236480 0.259834 0.057 Uiso 1 1 calc R U . . .
C10 C 0.4671(3) 0.3330(3) 0.2694(4) 0.0388(14) Uani 1 1 d . U . . .
C11 C 0.4780(3) 0.7099(3) 0.2794(4) 0.0428(15) Uani 1 1 d . U . . .
H11 H 0.461065 0.746731 0.304368 0.051 Uiso 1 1 calc R U . . .
C12 C 0.4606(3) 0.6446(2) 0.2986(3) 0.0323(12) Uani 1 1 d . U . . .
C13 C 0.3854(3) 0.6856(2) 0.3956(4) 0.0350(12) Uani 1 1 d . U . . .
C14 C 0.4261(4) 0.7020(3) 0.4706(4) 0.0406(13) Uani 1 1 d . U . . .
C15 C 0.4056(4) 0.7534(3) 0.5133(4) 0.0499(15) Uani 1 1 d . U . . .
C16 C 0.3427(4) 0.7887(3) 0.4813(5) 0.0620(18) Uani 1 1 d . U . . .
C17 C 0.3013(4) 0.7754(3) 0.4073(5) 0.065(2) Uani 1 1 d . U . . .
C18 C 0.3225(4) 0.7233(3) 0.3654(4) 0.0545(17) Uani 1 1 d . U . . .
C19 C 0.2539(2) 0.3774(2) 0.3895(3) 0.0439(14) Uani 1 1 d G U . . .
C20 C 0.1817(3) 0.3791(2) 0.3405(3) 0.0658(19) Uani 1 1 d G U . . .
C21 C 0.1176(2) 0.3531(3) 0.3678(4) 0.089(2) Uani 1 1 d G U . . .
C22 C 0.1258(3) 0.3253(2) 0.4441(4) 0.102(2) Uani 1 1 d G U . . .
C23 C 0.1980(3) 0.3236(2) 0.4931(3) 0.079(2) Uani 1 1 d G U . . .
C24 C 0.2620(2) 0.3496(2) 0.4658(2) 0.0551(17) Uani 1 1 d G U . . .
C25 C 0.6131(4) 0.4318(3) 0.3788(4) 0.0481(16) Uani 1 1 d . U . . .
H25A H 0.617(4) 0.405(3) 0.437(4) 0.07(2) Uiso 1 1 d . . . . .
H25B H 0.624(4) 0.402(4) 0.328(5) 0.09(3) Uiso 1 1 d . . . . .
C26 C 0.6147(3) 0.4974(3) 0.3737(4) 0.0479(15) Uani 1 1 d . U . . .
H26 H 0.638977 0.518364 0.330335 0.057 Uiso 1 1 calc R U . . .
C27 C 0.5709(3) 0.5329(3) 0.4190(4) 0.0453(15) Uani 1 1 d . U . . .
H27A H 0.563417 0.578283 0.404048 0.054 Uiso 1 1 calc R U . . .
H27B H 0.580581 0.525500 0.478202 0.054 Uiso 1 1 calc R U . . .
C28 C 0.1993(10) 0.5605(10) 0.1778(12) 0.264(12) Uani 1 1 d D U . . .
H28A H 0.179314 0.536622 0.128505 0.396 Uiso 1 1 calc R U . . .
H28B H 0.222795 0.531018 0.220140 0.396 Uiso 1 1 calc R U . . .
H28C H 0.238398 0.590994 0.166171 0.396 Uiso 1 1 calc R U . . .
C29 C 0.1341(8) 0.5956(8) 0.2062(11) 0.215(8) Uani 1 1 d D U . . .
H29A H 0.113230 0.626273 0.163274 0.258 Uiso 1 1 calc R U . . .
H29B H 0.156518 0.620778 0.254385 0.258 Uiso 1 1 calc R U . . .
C30 C 0.0669(10) 0.5589(7) 0.2280(18) 0.35(2) Uani 1 1 d D U . . .
H30A H 0.086850 0.530808 0.274165 0.426 Uiso 1 1 calc R U . . .
H30B H 0.046800 0.531102 0.181505 0.426 Uiso 1 1 calc R U . . .
C31 C 0.000000 0.5958(10) 0.250000 0.214(11) Uani 1 2 d DS TU P . .
H31A H 0.020124 0.623704 0.296305 0.257 Uiso 0.5 1 calc R U P . .
H31B H -0.020124 0.623706 0.203697 0.257 Uiso 0.5 1 calc R U P . .

loop_
_atom_site_aniso_label
_atom_site_aniso_U_11
_atom_site_aniso_U_22
_atom_site_aniso_U_33
_atom_site_aniso_U_23
_atom_site_aniso_U_13
_atom_site_aniso_U_12
Pd1 0.0363(3) 0.0273(3) 0.0316(3) 0.0005(2) 0.01202(18) -0.0005(2)
F1 0.063(2) 0.053(2) 0.048(2) -0.0050(18) 0.0030(18) 0.0106(19)
F2 0.112(4) 0.080(3) 0.061(3) -0.034(2) 0.026(2) -0.001(3)
F3 0.096(3) 0.071(3) 0.146(5) -0.057(3) 0.056(3) 0.009(3)
F4 0.087(3) 0.083(3) 0.168(5) -0.037(3) -0.005(3) 0.058(3)
F5 0.086(3) 0.073(3) 0.095(3) -0.021(3) -0.024(3) 0.037(3)
F6 0.076(3) 0.105(4) 0.092(3) 0.016(3) -0.017(3) -0.023(3)
F7 0.045(3) 0.121(5) 0.276(8) -0.024(5) 0.003(4) -0.028(3)
F8 0.089(3) 0.082(3) 0.155(6) -0.037(5) 0.082(4) -0.054(3)
F8A 0.089(3) 0.082(3) 0.155(6) -0.037(5) 0.082(4) -0.054(3)
F9 0.206(6) 0.108(4) 0.114(4) 0.022(3) 0.111(4) -0.042(4)
F10 0.095(3) 0.080(3) 0.058(3) 0.019(2) 0.013(2) -0.028(3)
N1 0.037(2) 0.028(2) 0.028(2) -0.0012(19) 0.014(2) -0.0048(19)
N2 0.044(3) 0.026(2) 0.036(3) -0.0020(19) 0.021(2) -0.0025(19)
N3 0.044(4) 0.015(3) 0.040(4) 0.000 0.021(3) 0.000
C1 0.041(3) 0.023(3) 0.038(3) -0.001(2) 0.012(3) 0.002(2)
C2 0.037(3) 0.030(3) 0.034(3) 0.000(2) 0.016(2) 0.003(2)
C3 0.045(3) 0.033(3) 0.050(4) -0.007(3) 0.026(3) -0.001(3)
C4 0.035(3) 0.044(3) 0.049(4) -0.001(3) 0.024(3) 0.000(3)
C5 0.031(3) 0.039(3) 0.034(3) 0.000(3) 0.013(2) -0.005(2)
C6 0.041(3) 0.031(3) 0.037(3) 0.000(2) 0.018(3) -0.006(2)
C7 0.047(3) 0.032(3) 0.033(3) -0.002(2) 0.013(3) -0.007(3)
C8 0.055(4) 0.034(3) 0.040(3) 0.001(3) 0.020(3) -0.012(3)
C9 0.066(4) 0.029(3) 0.055(4) -0.005(3) 0.027(3) -0.010(3)
C10 0.057(4) 0.022(3) 0.042(3) 0.002(2) 0.023(3) 0.000(3)
C11 0.062(4) 0.022(3) 0.051(4) 0.000(3) 0.029(3) 0.004(3)
C12 0.045(3) 0.021(3) 0.035(3) 0.001(2) 0.018(3) 0.002(2)
C13 0.041(3) 0.025(3) 0.044(3) 0.003(2) 0.021(2) 0.003(2)
C14 0.051(3) 0.033(3) 0.045(3) 0.002(3) 0.030(3) 0.001(3)
C15 0.067(4) 0.043(4) 0.048(4) -0.013(3) 0.032(3) -0.005(3)
C16 0.065(4) 0.045(4) 0.087(5) -0.024(4) 0.043(3) 0.005(3)
C17 0.048(4) 0.052(4) 0.098(5) -0.012(4) 0.020(4) 0.023(3)
C18 0.051(4) 0.045(4) 0.067(4) -0.010(3) 0.009(3) 0.014(3)
C19 0.050(3) 0.034(3) 0.053(3) -0.009(3) 0.023(3) -0.015(3)
C20 0.052(4) 0.057(5) 0.089(5) -0.011(4) 0.012(4) -0.019(4)
C21 0.054(4) 0.067(6) 0.153(7) -0.016(5) 0.038(4) -0.024(4)
C22 0.089(3) 0.082(3) 0.155(6) -0.037(5) 0.082(4) -0.054(3)
C23 0.104(5) 0.051(5) 0.099(5) -0.017(4) 0.071(4) -0.028(4)
C24 0.071(4) 0.043(4) 0.058(4) -0.001(3) 0.032(3) -0.016(3)
C25 0.045(3) 0.050(4) 0.047(4) -0.001(3) -0.001(3) 0.010(3)
C26 0.040(3) 0.055(4) 0.048(4) 0.006(3) 0.006(3) -0.002(3)
C27 0.043(3) 0.048(4) 0.043(4) -0.009(3) -0.001(3) 0.001(3)
C28 0.190(16) 0.34(3) 0.28(2) 0.13(2) 0.104(16) 0.133(17)
C29 0.179(15) 0.23(2) 0.26(2) -0.035(16) 0.085(14) -0.005(12)
C30 0.29(3) 0.25(2) 0.60(6) 0.16(3) 0.28(3) 0.074(18)
C31 0.19(2) 0.19(2) 0.29(3) 0.000 0.10(2) 0.000

loop_
_atom_type_symbol
_atom_type_description
_atom_type_scat_dispersion_real
_atom_type_scat_dispersion_imag
_atom_type_scat_source
C C 0.0033 0.0016 'International Tables Vol C Tables 4.2.6.8 and 6.1.1.4'
H H 0.0000 0.0000 'International Tables Vol C Tables 4.2.6.8 and 6.1.1.4'
F F 0.0171 0.0103 'International Tables Vol C Tables 4.2.6.8 and 6.1.1.4'
N N 0.0061 0.0033 'International Tables Vol C Tables 4.2.6.8 and 6.1.1.4'
Pd Pd -0.9988 1.0072 'International Tables Vol C Tables 4.2.6.8 and 6.1.1.4'

loop_
_citation_id
_citation_doi
_citation_year
1 10.1002/chem.202002682 2020

loop_
_geom_angle_atom_site_label_1
_geom_angle_atom_site_label_2
_geom_angle_atom_site_label_3
_geom_angle
_geom_angle_site_symmetry_1
_geom_angle_site_symmetry_3
_geom_angle_publ_flag
N2 Pd1 N1 88.23(17) . . ?
N2 Pd1 C27 164.3(2) . . ?
N1 Pd1 C27 101.1(2) . . ?
N2 Pd1 C26 135.6(2) . . ?
N1 Pd1 C26 135.9(2) . . ?
C27 Pd1 C26 38.1(2) . . ?
N2 Pd1 C25 100.5(2) . . ?
N1 Pd1 C25 166.1(2) . . ?
C27 Pd1 C25 68.1(2) . . ?
C26 Pd1 C25 37.8(2) . . ?
C5 N1 C2 106.3(4) . . ?
C5 N1 Pd1 117.7(4) . . ?
C2 N1 Pd1 128.7(3) . . ?
C10 N2 C7 106.7(4) . . ?
C10 N2 Pd1 129.4(4) . . ?
C7 N2 Pd1 120.5(3) . . ?
C12 N3 C12 112.3(6) . 2_655 ?
C12 C1 C2 133.7(5) . . ?
C12 C1 C13 113.2(5) . . ?
C2 C1 C13 113.0(5) . . ?
N1 C2 C1 129.3(5) . . ?
N1 C2 C3 108.7(5) . . ?
C1 C2 C3 121.9(5) . . ?
C4 C3 C2 108.5(5) . . ?
C3 C4 C5 106.8(5) . . ?
N1 C5 C6 126.9(5) . . ?
N1 C5 C4 109.6(5) . . ?
C6 C5 C4 123.5(5) . . ?
C7 C6 C5 126.1(5) . . ?
C7 C6 C19 116.7(5) . . ?
C5 C6 C19 117.2(5) . . ?
N2 C7 C6 124.9(5) . . ?
N2 C7 C8 108.5(5) . . ?
C6 C7 C8 126.6(5) . . ?
C9 C8 C7 108.1(5) . . ?
C8 C9 C10 106.1(5) . . ?
N2 C10 C10 124.4(3) . 2_655 ?
N2 C10 C9 110.6(5) . . ?
C10 C10 C9 125.0(4) 2_655 . ?
C11 C11 C12 109.1(3) 2_655 . ?
C1 C12 N3 132.3(5) . . ?
C1 C12 C11 122.8(5) . . ?
N3 C12 C11 104.7(5) . . ?
C14 C13 C18 116.8(5) . . ?
C14 C13 C1 120.6(5) . . ?
C18 C13 C1 122.6(6) . . ?
F1 C14 C15 118.5(6) . . ?
F1 C14 C13 119.7(5) . . ?
C15 C14 C13 121.9(6) . . ?
F2 C15 C16 120.1(6) . . ?
F2 C15 C14 120.7(6) . . ?
C16 C15 C14 119.1(6) . . ?
F3 C16 C17 120.1(7) . . ?
F3 C16 C15 118.4(7) . . ?
C17 C16 C15 121.5(6) . . ?
F4 C17 C16 120.0(6) . . ?
F4 C17 C18 121.4(7) . . ?
C16 C17 C18 118.5(6) . . ?
F5 C18 C13 119.4(6) . . ?
F5 C18 C17 118.4(6) . . ?
C13 C18 C17 122.2(7) . . ?
C20 C19 C24 120.0 . . ?
C20 C19 C6 120.6(4) . . ?
C24 C19 C6 119.4(4) . . ?
F6 C20 C21 118.4(4) . . ?
F6 C20 C19 121.6(4) . . ?
C21 C20 C19 120.0 . . ?
F7 C21 C20 120.4(5) . . ?
F7 C21 C22 119.6(5) . . ?
C20 C21 C22 120.0 . . ?
F8 C22 C21 109.6(12) . . ?
F8 C22 C23 130.1(11) . . ?
C21 C22 C23 120.0 . . ?
C21 C22 F8A 135.6(14) . . ?
C23 C22 F8A 104.0(14) . . ?
F9 C23 C24 118.9(5) . . ?
F9 C23 C22 121.1(5) . . ?
C24 C23 C22 120.0 . . ?
F10 C24 C23 118.6(4) . . ?
F10 C24 C19 121.4(4) . . ?
C23 C24 C19 120.0 . . ?
C26 C25 Pd1 70.4(4) . . ?
C27 C26 C25 119.0(6) . . ?
C27 C26 Pd1 70.3(4) . . ?
C25 C26 Pd1 71.8(4) . . ?
C26 C27 Pd1 71.7(4) . . ?
C28 C29 C30 119.4(14) . . ?
C29 C30 C31 117.9(9) . . ?
C30 C31 C30 117.8(17) 2 . ?

loop_
_geom_bond_atom_site_label_1
_geom_bond_atom_site_label_2
_geom_bond_distance
_geom_bond_site_symmetry_2
_geom_bond_publ_flag
Pd1 N2 2.094(4) . ?
Pd1 N1 2.096(4) . ?
Pd1 C27 2.108(6) . ?
Pd1 C26 2.126(6) . ?
Pd1 C25 2.144(6) . ?
F1 C14 1.335(7) . ?
F2 C15 1.334(8) . ?
F3 C16 1.352(7) . ?
F4 C17 1.319(8) . ?
F5 C18 1.331(8) . ?
F6 C20 1.307(6) . ?
F7 C21 1.331(7) . ?
F8 C22 1.337(11) . ?
F8A C22 1.424(19) . ?
F9 C23 1.348(6) . ?
F10 C24 1.303(6) . ?
N1 C5 1.378(6) . ?
N1 C2 1.385(7) . ?
N2 C10 1.353(7) . ?
N2 C7 1.378(7) . ?
N3 C12 1.383(6) . ?
N3 C12 1.383(6) 2_655 ?
C1 C12 1.379(7) . ?
C1 C2 1.412(7) . ?
C1 C13 1.506(7) . ?
C2 C3 1.424(7) . ?
C3 C4 1.343(8) . ?
C4 C5 1.434(7) . ?
C5 C6 1.400(7) . ?
C6 C7 1.388(8) . ?
C6 C19 1.498(6) . ?
C7 C8 1.437(8) . ?
C8 C9 1.349(8) . ?
C9 C10 1.435(8) . ?
C10 C10 1.413(11) 2_655 ?
C11 C11 1.343(11) 2_655 ?
C11 C12 1.454(7) . ?
C13 C14 1.381(8) . ?
C13 C18 1.383(8) . ?
C14 C15 1.375(8) . ?
C15 C16 1.364(10) . ?
C16 C17 1.358(10) . ?
C17 C18 1.383(9) . ?
C19 C20 1.3900 . ?
C19 C24 1.3900 . ?
C20 C21 1.3900 . ?
C21 C22 1.3900 . ?
C22 C23 1.3900 . ?
C23 C24 1.3900 . ?
C25 C26 1.383(9) . ?
C26 C27 1.381(9) . ?
C28 C29 1.5000(11) . ?
C29 C30 1.5000(11) . ?
C30 C31 1.5001(11) . ?
